data_4067158
loop_
_publ_author_name
'Schmidt, Sarah'
'Schulz, Stephan'
'Bl\"aser, Dieter'
'Boese, Roland'
'Bolte, Michael'

_publ_contact_author
;
         Prof. Dr. Boese, Roland
         Fachbereich Chemie der
         Universit\"at Duisburg-Essen
         Campus Essen, Universit\"atsstr. 7
         D-45117 Essen, Germany
;
_publ_section_title
;
 Synthesis and Structural Characterization of New Zinc Amidinate Complexes
;
_journal_issue 22
_journal_name_full Organometallics
_journal_page_first 6097
_journal_paper_doi 10.1021/om1008549
_journal_volume 29
_journal_year 2010
_chemical_formula_sum 'C39 H59 N3 Zn'
_chemical_formula_weight 635.26
_chemical_name_systematic
; 
 ? 
;
_space_group_IT_number 14
_symmetry_cell_setting monoclinic
_symmetry_space_group_name_Hall '-P 2ybc'
_symmetry_space_group_name_H-M 'P 1 21/c 1'
_atom_sites_solution_hydrogens geom
_atom_sites_solution_primary direct
_atom_sites_solution_secondary difmap
_audit_creation_method SHELXL-97
_cell_angle_alpha 90.00
_cell_angle_beta 103.2240(10)
_cell_angle_gamma 90.00
_cell_formula_units_Z 4
_cell_length_a 10.5083(4)
_cell_length_b 26.5691(10)
_cell_length_c 13.8378(5)
_cell_measurement_reflns_used 9866
_cell_measurement_temperature 100(2)
_cell_measurement_theta_max 28.26
_cell_measurement_theta_min 2.15
_cell_volume 3761.0(2)
_computing_cell_refinement 'BRUKER D8 KAPPA APEX 2 Vers. 3.0-2009'
_computing_data_collection 'BRUKER D8 KAPPA APEX 2 Vers. 3.0-2009'
_computing_data_reduction 'BRUKER D8 KAPPA APEX 2 Vers. 3.0-2009'
_computing_molecular_graphics 'BRUKER AXS SHELXTL (c) 2008 / Vers. 2008/4'
_computing_publication_material 'BRUKER AXS SHELXTL (c) 2008 / Vers. 2008/4'
_computing_structure_refinement 'BRUKER AXS SHELXTL (c) 2008 / Vers. 2008/4'
_computing_structure_solution 'BRUKER D8 KAPPA APEX 2 Vers. 3.0-2009'
_diffrn_ambient_temperature 100(2)
_diffrn_detector_area_resol_mean 512
_diffrn_measured_fraction_theta_full 0.973
_diffrn_measured_fraction_theta_max 0.973
_diffrn_measurement_device_type
; 
 Bruker D8 KAPPA series II with APEX II area detector system
;
_diffrn_measurement_method
;
 Data collection strategy APEX 2/COSMO
;
_diffrn_radiation_monochromator graphite
_diffrn_radiation_source 'fine-focus sealed tube'
_diffrn_radiation_type MoK\a
_diffrn_radiation_wavelength 0.71073
_diffrn_reflns_av_R_equivalents 0.0210
_diffrn_reflns_av_sigmaI/netI 0.0229
_diffrn_reflns_limit_h_max 10
_diffrn_reflns_limit_h_min -14
_diffrn_reflns_limit_k_max 35
_diffrn_reflns_limit_k_min -24
_diffrn_reflns_limit_l_max 15
_diffrn_reflns_limit_l_min -18
_diffrn_reflns_number 30921
_diffrn_reflns_theta_full 28.26
_diffrn_reflns_theta_max 28.26
_diffrn_reflns_theta_min 1.53
_exptl_absorpt_coefficient_mu 0.681
_exptl_absorpt_correction_T_max 0.75
_exptl_absorpt_correction_T_min 0.65
_exptl_absorpt_correction_type multi-scan
_exptl_absorpt_process_details
; 
 BRUKER AXS SMART APEX 2 Vers. 3.0-2009
 R.H. Blessing, Acta Cryst. (1995) A51 33-38 
;
_exptl_crystal_colour colourless
_exptl_crystal_density_diffrn 1.122
_exptl_crystal_density_method 'not measured'
_exptl_crystal_description block
_exptl_crystal_F_000 1376
_exptl_crystal_size_max 0.36
_exptl_crystal_size_mid 0.32
_exptl_crystal_size_min 0.25
_refine_diff_density_max 0.352
_refine_diff_density_min -0.295
_refine_diff_density_rms 0.046
_refine_ls_extinction_method none
_refine_ls_goodness_of_fit_ref 1.051
_refine_ls_hydrogen_treatment constr
_refine_ls_matrix_type full
_refine_ls_number_parameters 388
_refine_ls_number_reflns 9058
_refine_ls_number_restraints 0
_refine_ls_restrained_S_all 1.051
_refine_ls_R_factor_all 0.0390
_refine_ls_R_factor_gt 0.0321
_refine_ls_shift/su_max 0.001
_refine_ls_shift/su_mean 0.000
_refine_ls_structure_factor_coef Fsqd
_refine_ls_weighting_details 'calc w=1/[\s^2^(Fo^2^)+(0.0317P)^2^+1.7496P] where P=(Fo^2^+2Fc^2^)/3'
_refine_ls_weighting_scheme calc
_refine_ls_wR_factor_gt 0.0742
_refine_ls_wR_factor_ref 0.0766
_reflns_number_gt 7913
_reflns_number_total 9058
_reflns_threshold_expression >2sigma(I)
_cod_data_source_file om1008549_si_003.cif
_cod_data_source_block sar_298m_CCDC-785895_(6)
_cod_original_sg_symbol_H-M P21/c
_cod_database_code 4067158

loop_
_symmetry_equiv_pos_as_xyz
'x, y, z'
'-x, y+1/2, -z+1/2'
'-x, -y, -z'
'x, -y-1/2, z-1/2'

loop_
_atom_site_label
_atom_site_type_symbol
_atom_site_fract_x
_atom_site_fract_y
_atom_site_fract_z
_atom_site_U_iso_or_equiv
_atom_site_adp_type
_atom_site_occupancy
_atom_site_symmetry_multiplicity
_atom_site_calc_flag
_atom_site_refinement_flags
Zn1 Zn 0.413587(15) 0.131985(6) 0.363650(10) 0.01821(5) Uani 1 1 d .
N1 N 0.47865(11) 0.18443(4) 0.27294(7) 0.0154(2) Uani 1 1 d .
N2 N 0.41525(11) 0.10789(4) 0.22191(8) 0.0164(2) Uani 1 1 d .
N3 N 0.59454(12) 0.10575(5) 0.45249(8) 0.0227(2) Uani 1 1 d .
C1 C 0.45912(12) 0.15213(5) 0.19636(9) 0.0144(2) Uani 1 1 d .
C2 C 0.50801(13) 0.23671(5) 0.27376(9) 0.0170(3) Uani 1 1 d .
C3 C 0.63516(14) 0.25452(5) 0.31612(10) 0.0211(3) Uani 1 1 d .
C4 C 0.65813(16) 0.30643(6) 0.31836(11) 0.0268(3) Uani 1 1 d .
H4 H 0.7439 0.3187 0.3451 0.032 Uiso 1 1 d R
C5 C 0.55882(17) 0.34026(5) 0.28254(11) 0.0281(3) Uani 1 1 d .
H5 H 0.5770 0.3753 0.2825 0.034 Uiso 1 1 d R
C6 C 0.43298(16) 0.32298(5) 0.24676(10) 0.0258(3) Uani 1 1 d .
H6 H 0.3644 0.3465 0.2244 0.031 Uiso 1 1 d R
C7 C 0.40483(14) 0.27160(5) 0.24294(9) 0.0201(3) Uani 1 1 d .
C8 C 0.74376(14) 0.21889(6) 0.36479(11) 0.0257(3) Uani 1 1 d .
H8 H 0.7166 0.1841 0.3413 0.031 Uiso 1 1 d R
C9 C 0.75996(16) 0.21980(6) 0.47799(12) 0.0326(4) Uani 1 1 d .
H9A H 0.7914 0.2530 0.5037 0.049 Uiso 1 1 d R
H9B H 0.8233 0.1940 0.5085 0.049 Uiso 1 1 d R
H9C H 0.6755 0.2129 0.4940 0.049 Uiso 1 1 d R
C10 C 0.87517(16) 0.22971(7) 0.33882(15) 0.0411(4) Uani 1 1 d .
H10A H 0.8633 0.2307 0.2665 0.062 Uiso 1 1 d R
H10B H 0.9376 0.2031 0.3663 0.062 Uiso 1 1 d R
H10C H 0.9087 0.2622 0.3670 0.062 Uiso 1 1 d R
C11 C 0.26420(14) 0.25398(6) 0.21297(11) 0.0261(3) Uani 1 1 d .
H11 H 0.2653 0.2180 0.1920 0.031 Uiso 1 1 d R
C12 C 0.20408(17) 0.25560(8) 0.30335(14) 0.0418(4) Uani 1 1 d .
H12A H 0.2578 0.2357 0.3572 0.063 Uiso 1 1 d R
H12B H 0.1155 0.2416 0.2858 0.063 Uiso 1 1 d R
H12C H 0.2004 0.2905 0.3252 0.063 Uiso 1 1 d R
C13 C 0.17878(19) 0.28304(7) 0.12646(14) 0.0441(5) Uani 1 1 d .
H13A H 0.1688 0.3179 0.1469 0.066 Uiso 1 1 d R
H13B H 0.0926 0.2671 0.1073 0.066 Uiso 1 1 d R
H13C H 0.2203 0.2828 0.0698 0.066 Uiso 1 1 d R
C14 C 0.35011(13) 0.06808(5) 0.16202(9) 0.0166(2) Uani 1 1 d .
C15 C 0.21841(14) 0.07338(5) 0.11013(10) 0.0216(3) Uani 1 1 d .
C16 C 0.15474(14) 0.03215(6) 0.05827(11) 0.0260(3) Uani 1 1 d .
H16 H 0.0668 0.0357 0.0221 0.031 Uiso 1 1 d R
C17 C 0.21628(14) -0.01384(6) 0.05811(11) 0.0261(3) Uani 1 1 d .
H17 H 0.1709 -0.0415 0.0225 0.031 Uiso 1 1 d R
C18 C 0.34449(14) -0.01914(5) 0.11022(10) 0.0216(3) Uani 1 1 d .
H18 H 0.3868 -0.0508 0.1106 0.026 Uiso 1 1 d R
C19 C 0.41280(13) 0.02115(5) 0.16234(9) 0.0171(3) Uani 1 1 d .
C20 C 0.14401(15) 0.12239(6) 0.11115(13) 0.0314(4) Uani 1 1 d .
H20 H 0.2089 0.1488 0.1413 0.038 Uiso 1 1 d R
C21 C 0.0758(2) 0.14031(7) 0.00693(15) 0.0441(4) Uani 1 1 d .
H21A H 0.1396 0.1421 -0.0347 0.066 Uiso 1 1 d R
H21B H 0.0380 0.1737 0.0112 0.066 Uiso 1 1 d R
H21C H 0.0063 0.1166 -0.0223 0.066 Uiso 1 1 d R
C22 C 0.04534(19) 0.11776(8) 0.17607(13) 0.0446(5) Uani 1 1 d .
H22A H -0.0207 0.0925 0.1477 0.067 Uiso 1 1 d R
H22B H 0.0027 0.1503 0.1791 0.067 Uiso 1 1 d R
H22C H 0.0905 0.1074 0.2431 0.067 Uiso 1 1 d R
C23 C 0.55343(13) 0.01418(5) 0.21851(9) 0.0192(3) Uani 1 1 d .
H23 H 0.5938 0.0483 0.2309 0.023 Uiso 1 1 d R
C24 C 0.55769(15) -0.01017(6) 0.31976(10) 0.0256(3) Uani 1 1 d .
H24A H 0.5045 0.0096 0.3555 0.038 Uiso 1 1 d R
H24B H 0.6482 -0.0112 0.3585 0.038 Uiso 1 1 d R
H24C H 0.5231 -0.0445 0.3100 0.038 Uiso 1 1 d R
C25 C 0.63499(15) -0.01625(6) 0.16065(11) 0.0297(3) Uani 1 1 d .
H25A H 0.6089 -0.0517 0.1590 0.045 Uiso 1 1 d R
H25B H 0.7278 -0.0132 0.1933 0.045 Uiso 1 1 d R
H25C H 0.6204 -0.0033 0.0927 0.045 Uiso 1 1 d R
C26 C 0.50024(14) 0.16253(5) 0.09752(9) 0.0184(3) Uani 1 1 d .
C27 C 0.47082(18) 0.11886(6) 0.02320(11) 0.0297(3) Uani 1 1 d .
H27A H 0.3762 0.1133 0.0037 0.045 Uiso 1 1 d R
H27B H 0.5139 0.0882 0.0541 0.045 Uiso 1 1 d R
H27C H 0.5037 0.1271 -0.0357 0.045 Uiso 1 1 d R
C28 C 0.43657(17) 0.20981(6) 0.04409(10) 0.0298(3) Uani 1 1 d .
H28A H 0.4645 0.2140 -0.0183 0.045 Uiso 1 1 d R
H28B H 0.4632 0.2393 0.0864 0.045 Uiso 1 1 d R
H28C H 0.3412 0.2064 0.0299 0.045 Uiso 1 1 d R
C29 C 0.64964(15) 0.16942(7) 0.12365(11) 0.0309(3) Uani 1 1 d .
H29A H 0.6808 0.1730 0.0624 0.046 Uiso 1 1 d R
H29B H 0.6909 0.1400 0.1607 0.046 Uiso 1 1 d R
H29C H 0.6723 0.1997 0.1644 0.046 Uiso 1 1 d R
C30 C 0.60401(15) 0.10004(7) 0.55028(11) 0.0318(4) Uani 1 1 d .
H30 H 0.5291 0.1067 0.5758 0.038 Uiso 1 1 d R
C31 C 0.71745(15) 0.08501(7) 0.61543(11) 0.0336(4) Uani 1 1 d .
H31 H 0.7184 0.0809 0.6838 0.040 Uiso 1 1 d R
C32 C 0.83032(14) 0.07587(5) 0.58221(10) 0.0223(3) Uani 1 1 d .
C33 C 0.81965(14) 0.08152(5) 0.48052(10) 0.0218(3) Uani 1 1 d .
H33 H 0.8933 0.0755 0.4531 0.026 Uiso 1 1 d R
C34 C 0.70195(14) 0.09593(5) 0.41963(9) 0.0217(3) Uani 1 1 d .
H34 H 0.6971 0.0990 0.3505 0.026 Uiso 1 1 d R
C35 C 0.95630(14) 0.06021(6) 0.65483(10) 0.0264(3) Uani 1 1 d .
C36 C 1.07302(15) 0.06144(7) 0.60629(12) 0.0348(4) Uani 1 1 d .
H36A H 1.0605 0.0364 0.5529 0.052 Uiso 1 1 d R
H36B H 1.1531 0.0537 0.6561 0.052 Uiso 1 1 d R
H36C H 1.0804 0.0950 0.5787 0.052 Uiso 1 1 d R
C37 C 0.98426(17) 0.09657(8) 0.74366(13) 0.0422(4) Uani 1 1 d .
H37A H 0.9899 0.1310 0.7198 0.063 Uiso 1 1 d R
H37B H 1.0672 0.0874 0.7888 0.063 Uiso 1 1 d R
H37C H 0.9135 0.0944 0.7789 0.063 Uiso 1 1 d R
C38 C 0.93840(18) 0.00674(7) 0.69152(13) 0.0412(4) Uani 1 1 d .
H38A H 0.8656 0.0064 0.7249 0.062 Uiso 1 1 d R
H38B H 1.0187 -0.0039 0.7383 0.062 Uiso 1 1 d R
H38C H 0.9195 -0.0164 0.6349 0.062 Uiso 1 1 d R
C39 C 0.27871(16) 0.12589(7) 0.44126(12) 0.0358(4) Uani 1 1 d .
H39A H 0.1998 0.1439 0.4072 0.054 Uiso 1 1 d R
H39B H 0.3115 0.1404 0.5073 0.054 Uiso 1 1 d R
H39C H 0.2578 0.0903 0.4478 0.054 Uiso 1 1 d R

loop_
_atom_site_aniso_label
_atom_site_aniso_U_11
_atom_site_aniso_U_22
_atom_site_aniso_U_33
_atom_site_aniso_U_23
_atom_site_aniso_U_13
_atom_site_aniso_U_12
Zn1 0.01712(8) 0.02490(9) 0.01368(7) 0.00082(6) 0.00577(5) -0.00236(6)
N1 0.0165(5) 0.0152(5) 0.0155(5) -0.0020(4) 0.0059(4) -0.0016(4)
N2 0.0190(5) 0.0162(5) 0.0146(5) -0.0014(4) 0.0051(4) -0.0045(4)
N3 0.0229(6) 0.0277(6) 0.0172(5) 0.0032(5) 0.0038(4) -0.0033(5)
C1 0.0135(6) 0.0157(6) 0.0143(5) -0.0001(4) 0.0036(4) -0.0002(5)
C2 0.0222(7) 0.0157(6) 0.0155(5) -0.0031(4) 0.0095(5) -0.0035(5)
C3 0.0220(7) 0.0212(7) 0.0233(6) -0.0069(5) 0.0117(5) -0.0050(5)
C4 0.0300(8) 0.0245(7) 0.0293(7) -0.0090(6) 0.0139(6) -0.0120(6)
C5 0.0459(9) 0.0158(7) 0.0265(7) -0.0045(5) 0.0164(7) -0.0079(6)
C6 0.0393(9) 0.0177(7) 0.0210(6) -0.0012(5) 0.0085(6) 0.0026(6)
C7 0.0263(7) 0.0180(6) 0.0168(6) -0.0029(5) 0.0066(5) -0.0002(5)
C8 0.0172(7) 0.0254(7) 0.0349(8) -0.0119(6) 0.0068(6) -0.0031(6)
C9 0.0302(8) 0.0305(8) 0.0329(8) -0.0094(6) -0.0013(6) 0.0048(7)
C10 0.0213(8) 0.0448(10) 0.0594(11) -0.0189(9) 0.0140(8) -0.0077(7)
C11 0.0231(7) 0.0216(7) 0.0312(7) -0.0041(6) 0.0009(6) 0.0038(6)
C12 0.0246(8) 0.0558(12) 0.0463(10) -0.0035(9) 0.0109(7) -0.0046(8)
C13 0.0392(10) 0.0405(10) 0.0446(10) -0.0016(8) -0.0070(8) 0.0133(8)
C14 0.0197(6) 0.0162(6) 0.0146(5) -0.0002(4) 0.0054(5) -0.0046(5)
C15 0.0205(7) 0.0172(6) 0.0263(7) -0.0007(5) 0.0033(5) -0.0021(5)
C16 0.0189(7) 0.0232(7) 0.0332(7) -0.0032(6) 0.0000(6) -0.0038(6)
C17 0.0251(8) 0.0203(7) 0.0319(7) -0.0072(6) 0.0045(6) -0.0081(6)
C18 0.0255(7) 0.0152(6) 0.0251(6) -0.0009(5) 0.0080(5) -0.0023(5)
C19 0.0189(6) 0.0173(6) 0.0161(5) 0.0020(5) 0.0059(5) -0.0025(5)
C20 0.0226(7) 0.0194(7) 0.0461(9) -0.0058(6) -0.0047(7) 0.0009(6)
C21 0.0442(11) 0.0314(9) 0.0546(11) 0.0153(8) 0.0075(9) 0.0086(8)
C22 0.0452(11) 0.0486(11) 0.0365(9) -0.0071(8) 0.0022(8) 0.0234(9)
C23 0.0206(7) 0.0176(6) 0.0191(6) 0.0014(5) 0.0038(5) -0.0012(5)
C24 0.0306(8) 0.0251(7) 0.0204(6) 0.0041(5) 0.0044(6) -0.0005(6)
C25 0.0243(8) 0.0401(9) 0.0248(7) -0.0009(6) 0.0057(6) 0.0057(7)
C26 0.0248(7) 0.0178(6) 0.0157(6) -0.0010(5) 0.0106(5) -0.0038(5)
C27 0.0474(10) 0.0260(8) 0.0207(6) -0.0056(6) 0.0180(6) -0.0099(7)
C28 0.0470(10) 0.0262(8) 0.0197(6) 0.0048(6) 0.0149(6) 0.0028(7)
C29 0.0271(8) 0.0449(10) 0.0254(7) -0.0016(6) 0.0157(6) -0.0058(7)
C30 0.0223(7) 0.0540(11) 0.0208(7) 0.0094(7) 0.0087(6) 0.0011(7)
C31 0.0255(8) 0.0582(11) 0.0178(6) 0.0106(7) 0.0067(6) 0.0017(7)
C32 0.0210(7) 0.0249(7) 0.0202(6) 0.0018(5) 0.0031(5) -0.0032(6)
C33 0.0246(7) 0.0223(7) 0.0198(6) -0.0023(5) 0.0077(5) -0.0009(6)
C34 0.0282(7) 0.0224(7) 0.0147(6) -0.0015(5) 0.0055(5) -0.0034(6)
C35 0.0210(7) 0.0362(8) 0.0208(6) 0.0030(6) 0.0023(5) 0.0001(6)
C36 0.0225(8) 0.0495(10) 0.0315(8) 0.0049(7) 0.0045(6) 0.0030(7)
C37 0.0300(9) 0.0636(13) 0.0295(8) -0.0104(8) -0.0003(7) 0.0011(8)
C38 0.0355(9) 0.0463(11) 0.0394(9) 0.0174(8) 0.0039(7) 0.0036(8)
C39 0.0287(8) 0.0559(11) 0.0270(7) 0.0018(7) 0.0152(6) -0.0051(8)

loop_
_atom_type_symbol
_atom_type_description
_atom_type_scat_dispersion_real
_atom_type_scat_dispersion_imag
_atom_type_scat_source
C C 0.0033 0.0016 'International Tables Vol C Tables 4.2.6.8 and 6.1.1.4'
H H 0.0000 0.0000 'International Tables Vol C Tables 4.2.6.8 and 6.1.1.4'
N N 0.0061 0.0033 'International Tables Vol C Tables 4.2.6.8 and 6.1.1.4'
Zn Zn 0.2839 1.4301 'International Tables Vol C Tables 4.2.6.8 and 6.1.1.4'

loop_
_geom_angle_atom_site_label_1
_geom_angle_atom_site_label_2
_geom_angle_atom_site_label_3
_geom_angle
C39 Zn1 N2 130.90(6)
C39 Zn1 N1 139.12(6)
N2 Zn1 N1 64.03(4)
C39 Zn1 N3 108.46(6)
N2 Zn1 N3 104.23(4)
N1 Zn1 N3 101.13(4)
C39 Zn1 C1 145.82(6)
N2 Zn1 C1 31.96(4)
N1 Zn1 C1 32.07(4)
N3 Zn1 C1 105.47(4)
C1 N1 C2 128.63(11)
C1 N1 Zn1 92.06(8)
C2 N1 Zn1 138.22(8)
C1 N2 C14 130.47(10)
C1 N2 Zn1 93.26(7)
C14 N2 Zn1 132.62(8)
C34 N3 C30 116.59(12)
C34 N3 Zn1 125.41(9)
C30 N3 Zn1 117.96(10)
N2 C1 N1 110.63(11)
N2 C1 C26 124.85(11)
N1 C1 C26 124.01(11)
N2 C1 Zn1 54.78(6)
N1 C1 Zn1 55.86(6)
C26 C1 Zn1 174.60(9)
C3 C2 C7 119.47(12)
C3 C2 N1 120.90(12)
C7 C2 N1 119.16(12)
C4 C3 C2 118.79(13)
C4 C3 C8 119.79(13)
C2 C3 C8 121.29(12)
C5 C4 C3 121.42(14)
C6 C5 C4 119.72(13)
C5 C6 C7 121.09(14)
C6 C7 C2 119.21(13)
C6 C7 C11 119.87(13)
C2 C7 C11 120.78(12)
C3 C8 C10 113.95(14)
C3 C8 C9 109.85(12)
C10 C8 C9 109.92(13)
C7 C11 C12 109.14(12)
C7 C11 C13 114.77(14)
C12 C11 C13 110.38(14)
C19 C14 C15 119.50(12)
C19 C14 N2 119.65(11)
C15 C14 N2 120.54(12)
C16 C15 C14 118.85(13)
C16 C15 C20 119.37(13)
C14 C15 C20 121.77(12)
C17 C16 C15 121.71(13)
C18 C17 C16 119.30(13)
C17 C18 C19 121.12(13)
C18 C19 C14 119.50(12)
C18 C19 C23 119.84(12)
C14 C19 C23 120.66(11)
C15 C20 C22 110.90(14)
C15 C20 C21 112.84(14)
C22 C20 C21 110.19(14)
C19 C23 C25 113.16(11)
C19 C23 C24 109.95(11)
C25 C23 C24 110.61(12)
C28 C26 C27 107.34(12)
C28 C26 C29 108.98(12)
C27 C26 C29 106.60(12)
C28 C26 C1 113.13(11)
C27 C26 C1 113.73(11)
C29 C26 C1 106.80(11)
N3 C30 C31 123.04(14)
C30 C31 C32 120.70(13)
C31 C32 C33 115.98(13)
C31 C32 C35 120.54(12)
C33 C32 C35 123.48(13)
C34 C33 C32 119.97(13)
N3 C34 C33 123.69(12)
C32 C35 C36 111.57(12)
C32 C35 C38 108.47(13)
C36 C35 C38 109.68(14)
C32 C35 C37 109.49(13)
C36 C35 C37 108.19(14)
C38 C35 C37 109.42(14)

loop_
_geom_bond_atom_site_label_1
_geom_bond_atom_site_label_2
_geom_bond_distance
Zn1 C39 1.9710(15)
Zn1 N2 2.0670(10)
Zn1 N1 2.0922(11)
Zn1 N3 2.1316(12)
Zn1 C1 2.5261(12)
N1 C1 1.3423(16)
N1 C2 1.4223(16)
N2 C1 1.3393(16)
N2 C14 1.4194(16)
N3 C34 1.3354(19)
N3 C30 1.3425(17)
C1 C26 1.5506(17)
C2 C3 1.4123(19)
C2 C7 1.4162(19)
C3 C4 1.399(2)
C3 C8 1.517(2)
C4 C5 1.381(2)
C5 C6 1.380(2)
C6 C7 1.3953(19)
C7 C11 1.515(2)
C8 C10 1.532(2)
C8 C9 1.537(2)
C11 C12 1.525(2)
C11 C13 1.531(2)
C14 C19 1.4098(19)
C14 C15 1.4128(19)
C15 C16 1.3937(19)
C15 C20 1.521(2)
C16 C17 1.383(2)
C17 C18 1.382(2)
C18 C19 1.3944(18)
C19 C23 1.5155(18)
C20 C22 1.524(3)
C20 C21 1.532(2)
C23 C25 1.531(2)
C23 C24 1.5346(18)
C26 C28 1.532(2)
C26 C27 1.5344(19)
C26 C29 1.539(2)
C30 C31 1.379(2)
C31 C32 1.388(2)
C32 C33 1.3939(18)
C32 C35 1.5253(19)
C33 C34 1.382(2)
C35 C36 1.528(2)
C35 C38 1.535(2)
C35 C37 1.538(2)
